data_2106286
loop_
_publ_author_name
'Colville, A.A.'

_publ_section_title
;
 The crystal structure of Ca2 Fe2 O5 and its relation to the nuclear
 electric field gradient at the iron sites
;
_journal_name_full 'Acta Crystallographica B (24,1968-38,1982)'
_journal_page_first 1469
_journal_page_last 1473
_journal_volume 26
_journal_year 1970
_chemical_formula_sum 'Ca2 Fe2 O5'
_space_group_IT_number 62
_symmetry_space_group_name_Hall '-P 2n 2ac'
_symmetry_space_group_name_H-M 'P c m n'
_cell_angle_alpha 90
_cell_angle_beta 90
_cell_angle_gamma 90
_cell_formula_units_Z 4
_cell_length_a 5.559
_cell_length_b 14.771
_cell_length_c 5.429
_cell_volume 445.786
_citation_journal_id_ASTM ACBCAR
_cod_data_source_file Colville_ACBCAR_1970_1049.cif
_cod_data_source_block Ca2Fe2O5
_cod_original_sg_symbol_Hall '-P 2ac 2n (z,y,-x)'
_cod_database_code 2106286

loop_
_symmetry_equiv_pos_as_xyz
x,y,z
x+1/2,-y,-z+1/2
-x+1/2,-y+1/2,z+1/2
-x,y+1/2,-z
-x,-y,-z
-x-1/2,y,z-1/2
x-1/2,y-1/2,-z-1/2
x,-y-1/2,z

loop_
_atom_site_label
_atom_site_type_symbol
_atom_site_fract_x
_atom_site_fract_y
_atom_site_fract_z
_atom_site_occupancy
_atom_site_U_iso_or_equiv
Ca1 Ca+2 0.0233 0.1079 0.4806 1 0.0
Fe1 Fe+3 0 0 0 1 0.0
O2 O-2 0.0716 0.1403 0.0234 1 0.0
Fe2 Fe+3 0.9338 0.25 0.9459 1 0.0
O3 O-2 0.8746 0.25 0.6005 1 0.0
O1 O-2 0.2366 0.9839 0.2632 1 0.0
